data_4316573
loop_
_publ_author_name
'Xiaoliang Zhao'
'Haiyan He'
'Fangna Dai'
'Daofeng Sun'
'Yanxiong Ke'

_publ_section_title
;
 Supramolecular Isomerism in Honeycomb Metal-Organic Frameworks Driven by
 CH...\p Interactions: Homochiral Crystallization from an Achiral Ligand
 through Chiral Inducement
;
_journal_name_full 'Inorganic Chemistry'
_journal_page_first 8650
_journal_page_last 8652
_journal_paper_doi 10.1021/ic100603g
_journal_volume 49
_journal_year 2010
_chemical_formula_moiety '(C30 H25 O8 Zn2), (N O3), 6(H2 O), (C5 H11 N O)'
_chemical_formula_sum 'C35 H48 N2 O18 Zn2'
_chemical_formula_weight 915.49
_chemical_name_systematic
; 
 ? 
;
_space_group_IT_number 63
_symmetry_cell_setting orthorhombic
_symmetry_space_group_name_Hall '-C 2c 2'
_symmetry_space_group_name_H-M 'C m c m'
_atom_sites_solution_hydrogens geom
_atom_sites_solution_primary direct
_atom_sites_solution_secondary difmap
_audit_creation_method SHELXL-97
_cell_angle_alpha 90.00
_cell_angle_beta 90.00
_cell_angle_gamma 90.00
_cell_formula_units_Z 4
_cell_length_a 16.841(6)
_cell_length_b 27.981(10)
_cell_length_c 10.298(4)
_cell_measurement_reflns_used 816
_cell_measurement_temperature 293(2)
_cell_measurement_theta_max 17.23
_cell_measurement_theta_min 2.52
_cell_volume 4853(3)
_computing_cell_refinement 'Bruker SMART'
_computing_data_collection 'Bruker SMART (Bruker, 2001)'
_computing_data_reduction 'Bruker SAINT+ (Bruker, 2001)'
_computing_molecular_graphics 'Bruker SHELXTL (Bruker, 2001)'
_computing_publication_material 'Bruker SHELXTL'
_computing_structure_refinement 'SHELXL-97 (Sheldrick, 2008)'
_computing_structure_solution 'SHELXS-97 (Sheldrick, 2008)'
_diffrn_ambient_temperature 293(2)
_diffrn_measured_fraction_theta_full 0.997
_diffrn_measured_fraction_theta_max 0.997
_diffrn_measurement_device_type 'Bruker SMART APEXII'
_diffrn_measurement_method 'phi and omega scans'
_diffrn_radiation_monochromator graphite
_diffrn_radiation_source 'fine-focus sealed tube'
_diffrn_radiation_type MoK\a
_diffrn_radiation_wavelength 0.71073
_diffrn_reflns_av_R_equivalents 0.0756
_diffrn_reflns_av_sigmaI/netI 0.0492
_diffrn_reflns_limit_h_max 10
_diffrn_reflns_limit_h_min -15
_diffrn_reflns_limit_k_max 26
_diffrn_reflns_limit_k_min -26
_diffrn_reflns_limit_l_max 9
_diffrn_reflns_limit_l_min -9
_diffrn_reflns_number 6874
_diffrn_reflns_theta_full 19.47
_diffrn_reflns_theta_max 19.47
_diffrn_reflns_theta_min 2.42
_exptl_absorpt_coefficient_mu 1.053
_exptl_absorpt_correction_T_max 0.9051
_exptl_absorpt_correction_T_min 0.8624
_exptl_absorpt_correction_type multi-scan
_exptl_absorpt_process_details sadabs
_exptl_crystal_colour colorless
_exptl_crystal_density_diffrn 1.253
_exptl_crystal_density_method 'not measured'
_exptl_crystal_description prism
_exptl_crystal_F_000 1904
_exptl_crystal_size_max 0.15
_exptl_crystal_size_mid 0.10
_exptl_crystal_size_min 0.10
_platon_squeeze_details
;
;
_refine_diff_density_max 1.206
_refine_diff_density_min -0.532
_refine_diff_density_rms 0.115
_refine_ls_extinction_method none
_refine_ls_goodness_of_fit_ref 1.077
_refine_ls_hydrogen_treatment constr
_refine_ls_matrix_type full
_refine_ls_number_parameters 118
_refine_ls_number_reflns 1181
_refine_ls_number_restraints 11
_refine_ls_restrained_S_all 1.075
_refine_ls_R_factor_all 0.1107
_refine_ls_R_factor_gt 0.0945
_refine_ls_shift/su_max 0.000
_refine_ls_shift/su_mean 0.000
_refine_ls_structure_factor_coef Fsqd
_refine_ls_weighting_details 'calc w=1/[\s^2^(Fo^2^)+(0.1842P)^2^+24.5250P] where P=(Fo^2^+2Fc^2^)/3'
_refine_ls_weighting_scheme calc
_refine_ls_wR_factor_gt 0.2576
_refine_ls_wR_factor_ref 0.2766
_reflns_number_gt 912
_reflns_number_total 1181
_reflns_threshold_expression >2sigma(I)
_cod_data_source_file ic100603g_si_002.cif
_cod_data_source_block alpha1
_cod_database_code 4316573

loop_
_symmetry_equiv_pos_as_xyz
'x, y, z'
'-x, -y, z+1/2'
'x, -y, -z'
'-x, y, -z+1/2'
'x+1/2, y+1/2, z'
'-x+1/2, -y+1/2, z+1/2'
'x+1/2, -y+1/2, -z'
'-x+1/2, y+1/2, -z+1/2'
'-x, -y, -z'
'x, y, -z-1/2'
'-x, y, z'
'x, -y, z-1/2'
'-x+1/2, -y+1/2, -z'
'x+1/2, y+1/2, -z-1/2'
'-x+1/2, y+1/2, z'
'x+1/2, -y+1/2, z-1/2'

loop_
_atom_site_label
_atom_site_type_symbol
_atom_site_fract_x
_atom_site_fract_y
_atom_site_fract_z
_atom_site_U_iso_or_equiv
_atom_site_adp_type
_atom_site_occupancy
_atom_site_symmetry_multiplicity
_atom_site_calc_flag
_atom_site_refinement_flags
_atom_site_disorder_assembly
_atom_site_disorder_group
Zn1 Zn 0.0000 0.17586(6) 0.07789(17) 0.0699(11) Uani 1 2 d S . .
O1 O 0.0991(7) 0.1489(5) 0.1469(17) 0.203(6) Uani 1 1 d . . .
O2 O 0.5000 -0.2575(5) 0.1451(17) 0.128(5) Uani 1 2 d S . .
C1 C 0.1255(12) 0.1410(8) 0.2500 0.114(8) Uani 1 2 d SDU . .
C2 C 0.2058(9) 0.1164(5) 0.2500 0.090(6) Uani 1 2 d SD . .
C3 C 0.2429(7) 0.1048(5) 0.1341(14) 0.101(4) Uani 1 1 d D . .
H3A H 0.2193 0.1128 0.0553 0.121 Uiso 1 1 calc R . .
C4 C 0.3148(6) 0.0815(4) 0.1359(10) 0.082(3) Uani 1 1 d D . .
H4A H 0.3388 0.0737 0.0574 0.098 Uiso 1 1 calc R . .
C5 C 0.3526(9) 0.0693(5) 0.2500 0.063(4) Uani 1 2 d SD . .
C6 C 0.5000 0.0697(7) 0.2500 0.065(6) Uani 1 4 d S . .
C7 C 0.4293(8) 0.0441(5) 0.2500 0.058(4) Uani 1 2 d S . .
C8 C 0.4281(8) -0.0056(6) 0.2500 0.071(4) Uani 1 2 d S . .
C9 C 0.5000 -0.0318(7) 0.2500 0.060(6) Uani 1 4 d S . .
C10 C 0.5000 0.1230(7) 0.2500 0.079(7) Uani 1 4 d S . .
H10A H 0.5396 0.1345 0.3095 0.119 Uiso 0.25 1 d PR . .
H10B H 0.4487 0.1345 0.2763 0.119 Uiso 0.25 1 d PR . .
H10C H 0.5117 0.1345 0.1642 0.119 Uiso 0.25 1 d PR . .
C11 C 0.3488(8) -0.0331(5) 0.2500 0.086(5) Uani 1 2 d S . .
H11A H 0.3059 -0.0105 0.2500 0.104 Uiso 1 2 d SR . .
H11B H 0.3454 -0.0528 0.1739 0.104 Uiso 1 1 d R . .
C12 C 0.5000 -0.0831(8) 0.2500 0.075(6) Uani 1 4 d SD . .
C13 C 0.5000 -0.1096(6) 0.1363(15) 0.085(5) Uani 1 2 d SD . .
H13A H 0.5000 -0.0934 0.0576 0.102 Uiso 1 2 calc SR . .
C14 C 0.5000 -0.1573(6) 0.135(2) 0.087(5) Uani 1 2 d S . .
H14A H 0.5000 -0.1731 0.0550 0.104 Uiso 1 2 calc SR . .
C15 C 0.5000 -0.1844(7) 0.2500 0.086(8) Uani 1 4 d SD . .
C16 C 0.5000 -0.2382(8) 0.2500 0.091(8) Uani 1 4 d SD . .
O3 O 0.0000 0.1722(13) -0.115(3) 0.33(2) Uani 1 2 d S . .

loop_
_atom_site_aniso_label
_atom_site_aniso_U_11
_atom_site_aniso_U_22
_atom_site_aniso_U_33
_atom_site_aniso_U_23
_atom_site_aniso_U_13
_atom_site_aniso_U_12
Zn1 0.0599(15) 0.0672(15) 0.0827(16) -0.0007(10) 0.000 0.000
O1 0.119(10) 0.199(13) 0.290(17) -0.045(13) -0.067(11) 0.078(9)
O2 0.154(13) 0.065(9) 0.165(14) -0.015(10) 0.000 0.000
C1 0.111(9) 0.113(9) 0.119(9) 0.000 0.000 0.002(5)
C2 0.043(9) 0.058(10) 0.17(2) 0.000 0.000 0.020(8)
C3 0.086(10) 0.112(10) 0.106(10) -0.005(9) -0.014(8) 0.019(9)
C4 0.062(8) 0.102(9) 0.082(8) -0.013(7) 0.010(7) 0.016(7)
C5 0.062(11) 0.060(9) 0.067(11) 0.000 0.000 -0.001(8)
C6 0.055(15) 0.052(14) 0.088(16) 0.000 0.000 0.000
C7 0.033(8) 0.061(11) 0.078(10) 0.000 0.000 0.007(9)
C8 0.046(9) 0.070(12) 0.097(12) 0.000 0.000 -0.002(9)
C9 0.058(15) 0.058(16) 0.063(14) 0.000 0.000 0.000
C10 0.084(16) 0.042(14) 0.112(19) 0.000 0.000 0.000
C11 0.063(11) 0.055(9) 0.141(16) 0.000 0.000 -0.005(9)
C12 0.080(16) 0.041(16) 0.10(2) 0.000 0.000 0.000
C13 0.080(12) 0.065(14) 0.109(15) 0.016(11) 0.000 0.000
C14 0.107(14) 0.044(12) 0.111(14) 0.006(10) 0.000 0.000
C15 0.043(13) 0.055(18) 0.16(3) 0.000 0.000 0.000
C16 0.066(16) 0.08(2) 0.13(3) 0.000 0.000 0.000
O3 0.41(5) 0.43(5) 0.153(18) 0.14(3) 0.000 0.000

loop_
_atom_type_symbol
_atom_type_description
_atom_type_scat_dispersion_real
_atom_type_scat_dispersion_imag
_atom_type_scat_source
C C 0.0033 0.0016 'International Tables Vol C Tables 4.2.6.8 and 6.1.1.4'
H H 0.0000 0.0000 'International Tables Vol C Tables 4.2.6.8 and 6.1.1.4'
O O 0.0106 0.0060 'International Tables Vol C Tables 4.2.6.8 and 6.1.1.4'
Zn Zn 0.2839 1.4301 'International Tables Vol C Tables 4.2.6.8 and 6.1.1.4'

loop_
_geom_angle_atom_site_label_1
_geom_angle_atom_site_label_2
_geom_angle_atom_site_label_3
_geom_angle
_geom_angle_site_symmetry_1
_geom_angle_site_symmetry_3
_geom_angle_publ_flag
O1 Zn1 O1 116.3(10) 11 . ?
O1 Zn1 O3 110.0(7) 11 . ?
O1 Zn1 O3 110.0(7) . . ?
O1 Zn1 O2 103.6(5) 11 5_455 ?
O1 Zn1 O2 103.6(5) . 5_455 ?
O3 Zn1 O2 113.3(12) . 5_455 ?
C1 O1 Zn1 136.3(16) . . ?
C16 O2 Zn1 136.8(15) . 5_545 ?
O1 C1 O1 130(2) . 10_556 ?
O1 C1 C2 115.1(12) . . ?
O1 C1 C2 115.1(12) 10_556 . ?
C3 C2 C3 119.0(14) 10_556 . ?
C3 C2 C1 120.5(7) 10_556 . ?
C3 C2 C1 120.5(7) . . ?
C4 C3 C2 119.7(12) . . ?
C4 C3 H3A 120.1 . . ?
C2 C3 H3A 120.1 . . ?
C3 C4 C5 122.4(12) . . ?
C3 C4 H4A 118.8 . . ?
C5 C4 H4A 118.8 . . ?
C4 C5 C4 116.8(13) . 10_556 ?
C4 C5 C7 121.6(7) . . ?
C4 C5 C7 121.6(7) 10_556 . ?
C7 C6 C7 117.9(17) . 11_655 ?
C7 C6 C10 121.0(9) . . ?
C7 C6 C10 121.0(9) 11_655 . ?
C6 C7 C8 121.8(13) . . ?
C6 C7 C5 120.3(13) . . ?
C8 C7 C5 117.9(12) . . ?
C7 C8 C9 120.4(14) . . ?
C7 C8 C11 120.7(13) . . ?
C9 C8 C11 118.9(13) . . ?
C8 C9 C8 117.6(18) 11_655 . ?
C8 C9 C12 121.2(9) 11_655 . ?
C8 C9 C12 121.2(9) . . ?
C6 C10 H10A 109.5 . . ?
C6 C10 H10B 109.5 . . ?
H10A C10 H10B 109.5 . . ?
C6 C10 H10C 109.5 . . ?
H10A C10 H10C 109.5 . . ?
H10B C10 H10C 109.5 . . ?
C8 C11 H11A 109.0 . . ?
C8 C11 H11B 109.7 . . ?
H11A C11 H11B 109.5 . . ?
C13 C12 C13 115(2) . 10_556 ?
C13 C12 C9 122.3(10) . . ?
C13 C12 C9 122.3(10) 10_556 . ?
C14 C13 C12 123.1(19) . . ?
C14 C13 H13A 118.4 . . ?
C12 C13 H13A 118.4 . . ?
C13 C14 C15 121.7(18) . . ?
C13 C14 H14A 119.1 . . ?
C15 C14 H14A 119.1 . . ?
C14 C15 C14 114.9(19) 10_556 . ?
C14 C15 C16 122.5(10) 10_556 . ?
C14 C15 C16 122.5(10) . . ?
O2 C16 O2 127(2) . 10_556 ?
O2 C16 C15 116.5(12) . . ?
O2 C16 C15 116.5(12) 10_556 . ?

loop_
_geom_bond_atom_site_label_1
_geom_bond_atom_site_label_2
_geom_bond_distance
_geom_bond_site_symmetry_2
_geom_bond_publ_flag
Zn1 O1 1.964(11) . ?
Zn1 O3 1.98(3) . ?
Zn1 O2 1.990(14) 5_455 ?
O1 C1 1.172(15) . ?
O2 C16 1.208(16) . ?
C1 O1 1.172(15) 10_556 ?
C1 C2 1.518(17) . ?
C2 C3 1.386(14) 10_556 ?
C2 C3 1.386(14) . ?
C3 C4 1.375(9) . ?
C3 H3A 0.9300 . ?
C4 C5 1.380(8) . ?
C4 H4A 0.9300 . ?
C5 C4 1.380(8) 10_556 ?
C5 C7 1.471(19) . ?
C6 C7 1.390(16) . ?
C6 C7 1.390(16) 11_655 ?
C6 C10 1.49(3) . ?
C7 C8 1.39(2) . ?
C8 C9 1.415(17) . ?
C8 C11 1.54(2) . ?
C9 C8 1.415(17) 11_655 ?
C9 C12 1.44(3) . ?
C10 H10A 0.9600 . ?
C10 H10B 0.9600 . ?
C10 H10C 0.9600 . ?
C11 H11A 0.9602 . ?
C11 H11B 0.9596 . ?
C12 C13 1.39(2) . ?
C13 C14 1.33(2) . ?
C13 H13A 0.9300 . ?
C14 C15 1.41(2) . ?
C14 H14A 0.9300 . ?
C15 C14 1.41(2) 10_556 ?
C15 C16 1.506(18) . ?
C16 O2 1.208(16) 10_556 ?

loop_
_geom_torsion_atom_site_label_1
_geom_torsion_atom_site_label_2
_geom_torsion_atom_site_label_3
_geom_torsion_atom_site_label_4
_geom_torsion
_geom_torsion_site_symmetry_1
_geom_torsion_site_symmetry_2
_geom_torsion_site_symmetry_3
_geom_torsion_site_symmetry_4
_geom_torsion_publ_flag
O1 Zn1 O1 C1 -50(3) 11 . . . ?
O3 Zn1 O1 C1 -176(3) . . . . ?
O2 Zn1 O1 C1 63(3) 5_455 . . . ?
Zn1 O1 C1 O1 -3(5) . . . 10_556 ?
Zn1 O1 C1 C2 176.6(13) . . . . ?
O1 C1 C2 C3 -179(2) . . . 10_556 ?
O1 C1 C2 C3 0(3) 10_556 . . 10_556 ?
O1 C1 C2 C3 0(3) . . . . ?
O1 C1 C2 C3 179(2) 10_556 . . . ?
C3 C2 C3 C4 1(3) 10_556 . . . ?
C1 C2 C3 C4 -178.5(14) . . . . ?
C2 C3 C4 C5 -1(2) . . . . ?
C3 C4 C5 C4 0(2) . . . 10_556 ?
C3 C4 C5 C7 179.6(12) . . . . ?
C7 C6 C7 C8 0.0 11_655 . . . ?
C10 C6 C7 C8 180.0 . . . . ?
C7 C6 C7 C5 180.0 11_655 . . . ?
C10 C6 C7 C5 0.0 . . . . ?
C4 C5 C7 C6 90.3(12) . . . . ?
C4 C5 C7 C6 -90.3(12) 10_556 . . . ?
C4 C5 C7 C8 -89.7(12) . . . . ?
C4 C5 C7 C8 89.7(12) 10_556 . . . ?
C6 C7 C8 C9 0.0 . . . . ?
C5 C7 C8 C9 180.0 . . . . ?
C6 C7 C8 C11 180.0 . . . . ?
C5 C7 C8 C11 0.0 . . . . ?
C7 C8 C9 C8 0.0 . . . 11_655 ?
C11 C8 C9 C8 180.0 . . . 11_655 ?
C7 C8 C9 C12 180.0 . . . . ?
C11 C8 C9 C12 0.0 . . . . ?
C8 C9 C12 C13 -90.0 11_655 . . . ?
C8 C9 C12 C13 90.0 . . . . ?
C8 C9 C12 C13 90.0 11_655 . . 10_556 ?
C8 C9 C12 C13 -90.0 . . . 10_556 ?
C13 C12 C13 C14 0.0 10_556 . . . ?
C9 C12 C13 C14 180.0 . . . . ?
C12 C13 C14 C15 0.0 . . . . ?
C13 C14 C15 C14 0.000(1) . . . 10_556 ?
C13 C14 C15 C16 180.0 . . . . ?
Zn1 O2 C16 O2 0.000(4) 5_545 . . 10_556 ?
Zn1 O2 C16 C15 180.000(2) 5_545 . . . ?
C14 C15 C16 O2 180.000(2) 10_556 . . . ?
C14 C15 C16 O2 0.000(2) . . . . ?
C14 C15 C16 O2 0.000(1) 10_556 . . 10_556 ?
C14 C15 C16 O2 180.000(1) . . . 10_556 ?

loop_
_platon_squeeze_void_nr
_platon_squeeze_void_average_x
_platon_squeeze_void_average_y
_platon_squeeze_void_average_z
_platon_squeeze_void_volume
_platon_squeeze_void_count_electrons
_platon_squeeze_void_content
1 -0.004 0.005 -0.017 2527 626 ' '
